data_4083195
loop_
_publ_author_name
'Wang, Zhe'
'Ng, Sin Wee Benny'
'Jiang, Lu'
'Leong, Wen Jin'
'Zhao, Jin'
'Hor, T. S. Andy'

_publ_section_title
;
 Cyclopentadienyl Molybdenum(II) N,C-Chelating Benzothiazole-Carbene
 Complexes: Synthesis, Structure, and Application in Cyclooctene
 Epoxidation Catalysis
;
_journal_issue 10
_journal_name_full Organometallics
_journal_page_first 2457
_journal_paper_doi 10.1021/om401128z
_journal_volume 33
_journal_year 2014
_chemical_formula_sum 'C22 H18 Ag2 Cl2 N6 S2'
_chemical_formula_weight 717.18
_chemical_name_systematic
; 
 ? 
;
_space_group_IT_number 2
_symmetry_cell_setting triclinic
_symmetry_space_group_name_Hall '-P 1'
_symmetry_space_group_name_H-M 'P -1'
_atom_sites_solution_hydrogens geom
_atom_sites_solution_primary direct
_atom_sites_solution_secondary difmap
_audit_creation_method SHELXL-97
_cell_angle_alpha 92.073(2)
_cell_angle_beta 105.116(2)
_cell_angle_gamma 107.034(2)
_cell_formula_units_Z 1
_cell_length_a 6.9801(9)
_cell_length_b 7.1160(9)
_cell_length_c 12.9672(16)
_cell_measurement_reflns_used 4793
_cell_measurement_temperature 100(2)
_cell_measurement_theta_max 28.23
_cell_measurement_theta_min 3.02
_cell_volume 590.09(13)
_computing_cell_refinement 'Bruker SAINT'
_computing_data_collection 'Bruker APEX2'
_computing_data_reduction 'Bruker SAINT'
_computing_molecular_graphics 'Bruker SHELXTL'
_computing_publication_material 'Bruker SHELXTL'
_computing_structure_refinement 'SHELXL-97 (Sheldrick, 2008)'
_computing_structure_solution 'SHELXS-97 (Sheldrick, 2008)'
_diffrn_ambient_temperature 100(2)
_diffrn_measured_fraction_theta_full 0.999
_diffrn_measured_fraction_theta_max 0.999
_diffrn_measurement_device_type 'Bruker APEX-II CCD'
_diffrn_measurement_method '\f and \w scans'
_diffrn_radiation_monochromator graphite
_diffrn_radiation_source 'fine-focus sealed tube'
_diffrn_radiation_type MoK\a
_diffrn_radiation_wavelength 0.71073
_diffrn_reflns_av_R_equivalents 0.0288
_diffrn_reflns_av_sigmaI/netI 0.0324
_diffrn_reflns_limit_h_max 9
_diffrn_reflns_limit_h_min -9
_diffrn_reflns_limit_k_max 9
_diffrn_reflns_limit_k_min -9
_diffrn_reflns_limit_l_max 16
_diffrn_reflns_limit_l_min -16
_diffrn_reflns_number 7596
_diffrn_reflns_theta_full 27.50
_diffrn_reflns_theta_max 27.50
_diffrn_reflns_theta_min 1.64
_exptl_absorpt_coefficient_mu 2.088
_exptl_absorpt_correction_T_max 0.8849
_exptl_absorpt_correction_T_min 0.5731
_exptl_absorpt_correction_type multi-scan
_exptl_absorpt_process_details 'Sadabs, (Sheldrick 2008)'
_exptl_crystal_colour Colourless
_exptl_crystal_density_diffrn 2.018
_exptl_crystal_density_meas ?
_exptl_crystal_density_method 'not measured'
_exptl_crystal_description Thin_Plate
_exptl_crystal_F_000 352
_exptl_crystal_size_max 0.30
_exptl_crystal_size_mid 0.10
_exptl_crystal_size_min 0.06
_refine_diff_density_max 0.836
_refine_diff_density_min -0.442
_refine_diff_density_rms 0.103
_refine_ls_extinction_method none
_refine_ls_goodness_of_fit_ref 1.221
_refine_ls_hydrogen_treatment constr
_refine_ls_matrix_type full
_refine_ls_number_parameters 155
_refine_ls_number_reflns 2701
_refine_ls_number_restraints 0
_refine_ls_restrained_S_all 1.221
_refine_ls_R_factor_all 0.0270
_refine_ls_R_factor_gt 0.0253
_refine_ls_shift/su_max 0.003
_refine_ls_shift/su_mean 0.000
_refine_ls_structure_factor_coef Fsqd
_refine_ls_weighting_details 'calc w=1/[\s^2^(Fo^2^)+(0.0306P)^2^+0.0000P] where P=(Fo^2^+2Fc^2^)/3'
_refine_ls_weighting_scheme calc
_refine_ls_wR_factor_gt 0.0644
_refine_ls_wR_factor_ref 0.0652
_reflns_number_gt 2545
_reflns_number_total 2701
_reflns_threshold_expression >2sigma(I)
_cod_data_source_file om401128z_si_001.cif
_cod_data_source_block c004
_cod_depositor_comments
;
The following automatic conversions were performed:

'_symmetry_cell_setting' value 'Triclinic' changed to 'triclinic'
according to
/usr/data/users/saulius/crontab/automatic-downloads/rss-feeds/ACS/lib/dictionaries/cif_core.dic
dictionary named 'cif_core.dic' version 2.4.2 from
2011-04-26.

'_exptl_absorpt_correction_type' value 'Multi-scan'
changed to 'multi-scan' according to
/usr/data/users/saulius/crontab/automatic-downloads/rss-feeds/ACS/lib/dictionaries/cif_core.dic
dictionary named 'cif_core.dic' version 2.4.2 from 2011-04-26.

Automatic conversion script
Id: cif_fix_values 2281 2013-09-26 08:29:07Z andrius 

 Adding full bibliography for 4083195--4083202.cif.

The following automatic conversions were performed:

'_exptl_crystal_density_meas' value 'Not Measured' was changed to '?'
- the value is perceived as not measured.

Automatic conversion script
Id: cif_fix_values 3008 2015-01-20 13:52:24Z robertas 
;
_cod_original_sg_symbol_H-M P-1
_cod_database_code 4083195

loop_
_symmetry_equiv_pos_as_xyz
'x, y, z'
'-x, -y, -z'

loop_
_atom_site_label
_atom_site_type_symbol
_atom_site_fract_x
_atom_site_fract_y
_atom_site_fract_z
_atom_site_U_iso_or_equiv
_atom_site_adp_type
_atom_site_occupancy
_atom_site_symmetry_multiplicity
_atom_site_calc_flag
_atom_site_refinement_flags
Ag1 Ag -0.26172(3) 0.60748(3) 0.619914(14) 0.01718(8) Uani 1 1 d .
Cl1 Cl -0.58429(10) 0.34336(10) 0.59487(5) 0.02571(15) Uani 1 1 d .
S1 S -0.18404(9) 0.74672(8) 0.86349(5) 0.01420(13) Uani 1 1 d .
N1 N 0.2032(3) 0.8230(3) 0.63955(16) 0.0152(4) Uani 1 1 d .
N2 N 0.1656(3) 0.8078(3) 0.79694(16) 0.0124(4) Uani 1 1 d .
N3 N 0.1912(3) 0.7721(3) 0.97870(16) 0.0134(4) Uani 1 1 d .
C1 C 0.0551(4) 0.7653(3) 0.68998(19) 0.0150(5) Uani 1 1 d .
C2 C 0.4008(4) 0.8993(4) 0.7104(2) 0.0172(5) Uani 1 1 d .
H2 H 0.5282 0.9484 0.6922 0.021 Uiso 1 1 calc R
C3 C 0.3786(4) 0.8908(3) 0.8099(2) 0.0156(5) Uani 1 1 d .
H3 H 0.4865 0.9330 0.8759 0.019 Uiso 1 1 calc R
C4 C 0.0795(4) 0.7750(3) 0.88298(18) 0.0127(4) Uani 1 1 d .
C5 C 0.0653(4) 0.7433(3) 1.04792(19) 0.0132(4) Uani 1 1 d .
C6 C 0.1324(4) 0.7275(3) 1.15812(19) 0.0170(5) Uani 1 1 d .
H6 H 0.2725 0.7323 1.1915 0.020 Uiso 1 1 calc R
C7 C -0.0093(4) 0.7050(4) 1.2166(2) 0.0201(5) Uani 1 1 d .
H7 H 0.0349 0.6966 1.2915 0.024 Uiso 1 1 calc R
C8 C -0.2179(4) 0.6940(4) 1.1685(2) 0.0211(5) Uani 1 1 d .
H8 H -0.3120 0.6787 1.2113 0.025 Uiso 1 1 calc R
C9 C -0.2876(4) 0.7053(3) 1.0599(2) 0.0182(5) Uani 1 1 d .
H9 H -0.4288 0.6971 1.0269 0.022 Uiso 1 1 calc R
C10 C -0.1445(4) 0.7290(3) 1.00012(18) 0.0133(4) Uani 1 1 d .
C11 C 0.1655(4) 0.8081(4) 0.52249(19) 0.0209(5) Uani 1 1 d .
H11A H 0.0166 0.7424 0.4872 0.031 Uiso 1 1 calc R
H11B H 0.2474 0.7308 0.5012 0.031 Uiso 1 1 calc R
H11C H 0.2074 0.9411 0.5008 0.031 Uiso 1 1 calc R

loop_
_atom_site_aniso_label
_atom_site_aniso_U_11
_atom_site_aniso_U_22
_atom_site_aniso_U_33
_atom_site_aniso_U_23
_atom_site_aniso_U_13
_atom_site_aniso_U_12
Ag1 0.01239(11) 0.01878(12) 0.01640(12) -0.00275(7) 0.00080(8) 0.00248(8)
Cl1 0.0187(3) 0.0315(4) 0.0163(3) 0.0077(3) 0.0009(2) -0.0048(3)
S1 0.0125(3) 0.0170(3) 0.0139(3) 0.0014(2) 0.0029(2) 0.0068(2)
N1 0.0154(10) 0.0157(10) 0.0134(10) -0.0002(8) 0.0035(8) 0.0041(8)
N2 0.0099(9) 0.0123(9) 0.0143(10) 0.0013(7) 0.0024(8) 0.0035(7)
N3 0.0154(10) 0.0103(9) 0.0145(10) 0.0005(7) 0.0038(8) 0.0045(7)
C1 0.0154(11) 0.0141(11) 0.0134(11) -0.0018(9) 0.0011(9) 0.0046(9)
C2 0.0126(11) 0.0183(12) 0.0195(12) 0.0003(9) 0.0036(10) 0.0043(9)
C3 0.0093(11) 0.0170(11) 0.0190(12) 0.0007(9) 0.0015(9) 0.0040(9)
C4 0.0118(11) 0.0103(10) 0.0149(11) 0.0005(8) 0.0015(9) 0.0042(8)
C5 0.0172(11) 0.0076(10) 0.0146(11) 0.0005(8) 0.0044(9) 0.0037(9)
C6 0.0213(13) 0.0116(11) 0.0153(12) -0.0003(9) 0.0008(10) 0.0050(9)
C7 0.0329(14) 0.0137(11) 0.0148(12) 0.0025(9) 0.0063(11) 0.0093(10)
C8 0.0325(15) 0.0156(12) 0.0240(13) 0.0053(10) 0.0185(11) 0.0112(11)
C9 0.0189(12) 0.0131(11) 0.0266(13) 0.0032(10) 0.0107(11) 0.0069(9)
C10 0.0177(12) 0.0101(10) 0.0127(11) 0.0004(8) 0.0041(9) 0.0057(9)
C11 0.0207(13) 0.0290(14) 0.0122(12) -0.0010(10) 0.0053(10) 0.0065(11)

loop_
_atom_type_symbol
_atom_type_description
_atom_type_scat_dispersion_real
_atom_type_scat_dispersion_imag
_atom_type_scat_source
C C 0.0033 0.0016 'International Tables Vol C Tables 4.2.6.8 and 6.1.1.4'
H H 0.0000 0.0000 'International Tables Vol C Tables 4.2.6.8 and 6.1.1.4'
N N 0.0061 0.0033 'International Tables Vol C Tables 4.2.6.8 and 6.1.1.4'
S S 0.1246 0.1234 'International Tables Vol C Tables 4.2.6.8 and 6.1.1.4'
Cl Cl 0.1484 0.1585 'International Tables Vol C Tables 4.2.6.8 and 6.1.1.4'
Ag Ag -0.8971 1.1015 'International Tables Vol C Tables 4.2.6.8 and 6.1.1.4'

loop_
_geom_angle_atom_site_label_1
_geom_angle_atom_site_label_2
_geom_angle_atom_site_label_3
_geom_angle
_geom_angle_site_symmetry_3
C1 Ag1 Cl1 156.41(7) .
C1 Ag1 Cl1 114.51(7) 2_466
Cl1 Ag1 Cl1 86.63(2) 2_466
Ag1 Cl1 Ag1 93.37(2) 2_466
C10 S1 C4 88.06(11) .
C1 N1 C2 112.4(2) .
C1 N1 C11 125.0(2) .
C2 N1 C11 122.5(2) .
C1 N2 C3 111.2(2) .
C1 N2 C4 125.5(2) .
C3 N2 C4 123.4(2) .
C4 N3 C5 109.1(2) .
N1 C1 N2 103.4(2) .
N1 C1 Ag1 127.10(17) .
N2 C1 Ag1 128.86(17) .
C3 C2 N1 106.9(2) .
C3 C2 H2 126.5 .
N1 C2 H2 126.5 .
C2 C3 N2 106.1(2) .
C2 C3 H3 126.9 .
N2 C3 H3 126.9 .
N3 C4 N2 121.9(2) .
N3 C4 S1 118.08(18) .
N2 C4 S1 119.94(17) .
N3 C5 C6 125.2(2) .
N3 C5 C10 115.3(2) .
C6 C5 C10 119.5(2) .
C7 C6 C5 118.3(2) .
C7 C6 H6 120.8 .
C5 C6 H6 120.8 .
C6 C7 C8 121.8(2) .
C6 C7 H7 119.1 .
C8 C7 H7 119.1 .
C9 C8 C7 120.7(2) .
C9 C8 H8 119.7 .
C7 C8 H8 119.7 .
C8 C9 C10 117.9(2) .
C8 C9 H9 121.0 .
C10 C9 H9 121.0 .
C9 C10 C5 121.8(2) .
C9 C10 S1 128.81(19) .
C5 C10 S1 109.42(17) .
N1 C11 H11A 109.5 .
N1 C11 H11B 109.5 .
H11A C11 H11B 109.5 .
N1 C11 H11C 109.5 .
H11A C11 H11C 109.5 .
H11B C11 H11C 109.5 .

loop_
_geom_bond_atom_site_label_1
_geom_bond_atom_site_label_2
_geom_bond_distance
_geom_bond_site_symmetry_2
Ag1 C1 2.098(2) .
Ag1 Cl1 2.4089(7) .
Ag1 Cl1 2.7865(7) 2_466
Cl1 Ag1 2.7864(7) 2_466
S1 C10 1.736(2) .
S1 C4 1.739(2) .
N1 C1 1.337(3) .
N1 C2 1.380(3) .
N1 C11 1.466(3) .
N2 C1 1.373(3) .
N2 C3 1.391(3) .
N2 C4 1.396(3) .
N3 C4 1.287(3) .
N3 C5 1.392(3) .
C2 C3 1.340(3) .
C2 H2 0.9500 .
C3 H3 0.9500 .
C5 C6 1.403(3) .
C5 C10 1.405(3) .
C6 C7 1.373(4) .
C6 H6 0.9500 .
C7 C8 1.404(4) .
C7 H7 0.9500 .
C8 C9 1.378(4) .
C8 H8 0.9500 .
C9 C10 1.394(3) .
C9 H9 0.9500 .
C11 H11A 0.9800 .
C11 H11B 0.9800 .
C11 H11C 0.9800 .
